data_4133713
loop_
_publ_author_name
'Reiter, Dominik'
'Frisch, Philipp'
'Szilv\'asi, Tibor'
'Inoue, Shigeyoshi'

_publ_section_title
;
 Heavier Carbonyl Olefination: The Sila-Wittig Reaction.
;
_journal_issue 42
_journal_name_full 'Journal of the American Chemical Society'
_journal_page_first 16991
_journal_page_last 16996
_journal_paper_doi 10.1021/jacs.9b09379
_journal_volume 141
_journal_year 2019
_chemical_compound_source 'see text'
_chemical_formula_moiety 'C28 H27 O P'
_chemical_formula_sum 'C28 H27 O P'
_chemical_formula_weight 410.47
_space_group_IT_number 2
_space_group_name_Hall '-P 1'
_space_group_name_H-M_alt 'P -1'
_symmetry_cell_setting triclinic
_symmetry_Int_Tables_number 2
_symmetry_space_group_name_Hall '-P 1'
_symmetry_space_group_name_H-M 'P -1'
_atom_sites_solution_hydrogens geom
_cell_angle_alpha 95.900(5)
_cell_angle_beta 108.600(7)
_cell_angle_gamma 95.516(5)
_cell_formula_units_Z 2
_cell_length_a 9.1563(12)
_cell_length_b 9.899(2)
_cell_length_c 13.221(3)
_cell_measurement_reflns_used 725
_cell_measurement_temperature 100
_cell_measurement_theta_max 25.5351
_cell_measurement_theta_min 2.4670
_cell_volume 1119.1(4)
_computing_cell_refinement 'SAINT (Bruker, 2017)'
_computing_data_collection 'APEX III Control Software (Bruker, 2016)'
_computing_data_reduction 'SAINT (Bruker, 2017)'
_computing_molecular_graphics 'PLATON (Spek, 2011)'
_computing_publication_material 'PLATON (Spek, 2011), enCIFer (Allen, 2014)'
_computing_structure_refinement 'SHELXL2014 (Sheldrick, 2014), SHELXLE (Huebschle, 2011)'
_computing_structure_solution 'SHELXT (Sheldrick, 2015)'
_diffrn_ambient_temperature 100
_diffrn_detector ' CMOS plate '
_diffrn_detector_area_resol_mean 16
_diffrn_measured_fraction_theta_full 0.999
_diffrn_measured_fraction_theta_max 0.999
_diffrn_measurement_device ' \k-geometry diffractometer '
_diffrn_measurement_device_type ' Bruker Photon CMOS '
_diffrn_measurement_method ' phi- and omega-rotation '
_diffrn_radiation_monochromator 'Helios optic'
_diffrn_radiation_probe x-ray
_diffrn_radiation_source 'IMS microsource'
_diffrn_radiation_type MoK\a
_diffrn_radiation_wavelength 0.71073
_diffrn_reflns_av_R_equivalents 0.0390
_diffrn_reflns_av_unetI/netI 0.0177
_diffrn_reflns_limit_h_max 10
_diffrn_reflns_limit_h_min -11
_diffrn_reflns_limit_k_max 11
_diffrn_reflns_limit_k_min -11
_diffrn_reflns_limit_l_max 15
_diffrn_reflns_limit_l_min -15
_diffrn_reflns_number 45471
_diffrn_reflns_reduction_process
;
;
_diffrn_reflns_theta_full 25.24
_diffrn_reflns_theta_max 25.35
_diffrn_reflns_theta_min 2.09
_exptl_absorpt_coefficient_mu 0.140
_exptl_absorpt_correction_T_max 0.7452
_exptl_absorpt_correction_T_min 0.6775
_exptl_absorpt_correction_type multi-scan
_exptl_absorpt_process_details 'SADABS 2016/2, Bruker, 2016'
_exptl_crystal_colour 'clear orange'
_exptl_crystal_density_diffrn 1.218
_exptl_crystal_density_method 'Not Measured'
_exptl_crystal_description fragment
_exptl_crystal_F_000 436
_exptl_crystal_size_max 0.289
_exptl_crystal_size_mid 0.218
_exptl_crystal_size_min 0.162
_refine_diff_density_max 0.372
_refine_diff_density_min -0.266
_refine_diff_density_rms 0.034
_refine_ls_extinction_method none
_refine_ls_goodness_of_fit_ref 1.049
_refine_ls_hydrogen_treatment constr
_refine_ls_matrix_type full
_refine_ls_number_parameters 326
_refine_ls_number_reflns 4076
_refine_ls_number_restraints 108
_refine_ls_restrained_S_all 1.048
_refine_ls_R_factor_all 0.0396
_refine_ls_R_factor_gt 0.0358
_refine_ls_shift/su_max 0.000
_refine_ls_shift/su_mean 0.000
_refine_ls_structure_factor_coef Fsqd
_refine_ls_weighting_details 'W=1/[\S^2^(FO^2^)+(0.0363P)^2^+0.4844P] WHERE P=(FO^2^+2FC^2^)/3'
_refine_ls_weighting_scheme calc
_refine_ls_wR_factor_gt 0.0876
_refine_ls_wR_factor_ref 0.0901
_reflns_number_gt 3711
_reflns_number_total 4076
_reflns_threshold_expression I>2\s(I)
_cod_data_source_file ja9b09379_si_002.cif
_cod_data_source_block compound_2m
_cod_database_code 4133713

loop_
_space_group_symop_id
_space_group_symop_operation_xyz
1 x,y,z
2 -x,-y,-z

loop_
_atom_site_aniso_label
_atom_site_aniso_U_11
_atom_site_aniso_U_22
_atom_site_aniso_U_33
_atom_site_aniso_U_23
_atom_site_aniso_U_13
_atom_site_aniso_U_12
P1 0.0267(2) 0.0241(2) 0.0413(2) -0.0038(2) 0.0187(2) -0.0008(1)
O1 0.0315(5) 0.0394(6) 0.0291(5) 0.0026(4) 0.0129(4) 0.0093(4)
C1 0.0293(7) 0.0276(7) 0.0363(8) -0.0045(6) 0.0132(6) -0.0040(6)
C2 0.0520(10) 0.0330(8) 0.0659(12) -0.0005(8) 0.0388(9) 0.0005(7)
C3 0.0776(14) 0.0410(10) 0.0698(13) -0.0002(9) 0.0519(12) -0.0063(9)
C4 0.0738(13) 0.0337(9) 0.0449(10) 0.0039(7) 0.0247(9) -0.0061(8)
C5 0.0496(10) 0.0325(8) 0.0414(9) -0.0005(7) 0.0095(8) 0.0041(7)
C6 0.0321(8) 0.0328(8) 0.0347(8) -0.0031(6) 0.0119(6) 0.0004(6)
C7 0.0293(7) 0.0228(7) 0.0453(9) -0.0032(6) 0.0195(6) -0.0012(5)
C8 0.0339(8) 0.0408(9) 0.0446(9) -0.0069(7) 0.0191(7) -0.0038(7)
C9 0.0286(8) 0.0481(10) 0.0540(10) -0.0060(8) 0.0166(7) -0.0012(7)
C10 0.0322(8) 0.0402(9) 0.0603(11) -0.0002(8) 0.0274(8) 0.0039(7)
C11 0.0398(9) 0.0407(9) 0.0463(9) 0.0029(7) 0.0255(8) 0.0095(7)
C12 0.0318(8) 0.0325(8) 0.0429(9) -0.0002(6) 0.0182(7) 0.0052(6)
C13 0.0272(7) 0.0277(7) 0.0415(8) -0.0014(6) 0.0205(6) 0.0021(6)
C14 0.0303(8) 0.0265(7) 0.0490(9) 0.0003(6) 0.0132(7) 0.0059(6)
C15 0.0361(8) 0.0326(8) 0.0518(10) -0.0043(7) 0.0129(7) 0.0001(7)
C16 0.0409(9) 0.0504(10) 0.0388(9) 0.0030(7) 0.0137(7) 0.0047(7)
C17 0.0585(11) 0.0442(10) 0.0434(10) 0.0143(8) 0.0211(8) 0.0053(8)
C18 0.0479(9) 0.0317(8) 0.0444(9) 0.0050(7) 0.0245(8) -0.0029(7)
C19 0.0316(8) 0.0282(8) 0.0521(10) -0.0074(7) 0.0205(7) -0.0039(6)
C20 0.0354(8) 0.0283(7) 0.0410(9) -0.0026(6) 0.0161(7) 0.0037(6)
C21 0.0302(8) 0.0361(8) 0.0419(9) 0.0068(7) 0.0163(7) 0.0090(6)
C22 0.0374(9) 0.0730(12) 0.0276(8) 0.0097(8) 0.0132(7) 0.0143(8)
C23 0.027(3) 0.041(4) 0.020(3) 0.007(2) 0.006(2) 0.010(2)
C23B 0.048(5) 0.041(5) 0.020(4) 0.002(3) 0.019(4) 0.004(4)
C24 0.029(2) 0.050(3) 0.025(2) -0.0051(18) 0.0119(17) 0.0071(17)
C24B 0.049(5) 0.045(4) 0.040(5) -0.006(3) 0.022(3) 0.001(3)
C25 0.034(2) 0.066(4) 0.032(2) -0.006(2) 0.0115(14) 0.012(2)
C25B 0.040(3) 0.062(5) 0.055(4) -0.004(4) 0.019(3) 0.015(4)
C26 0.044(2) 0.076(4) 0.046(2) -0.005(3) 0.0177(16) 0.025(2)
C26B 0.059(4) 0.070(5) 0.048(3) -0.008(3) 0.018(3) 0.033(4)
C27 0.065(3) 0.078(4) 0.057(3) -0.028(3) 0.016(2) 0.026(3)
C27B 0.072(4) 0.060(4) 0.045(3) -0.013(3) 0.009(3) 0.022(3)
C28 0.050(3) 0.055(3) 0.038(3) -0.017(2) 0.005(2) 0.010(2)
C28B 0.052(4) 0.053(4) 0.032(4) 0.002(3) 0.009(3) 0.011(3)

loop_
_atom_site_label
_atom_site_type_symbol
_atom_site_thermal_displace_type
_atom_site_fract_x
_atom_site_fract_y
_atom_site_fract_z
_atom_site_occupancy
_atom_site_U_iso_or_equiv
_atom_site_calc_flag
_atom_site_refinement_flags
_atom_site_disorder_assembly
_atom_site_disorder_group
P1 P Uani 0.51701(4) 0.71127(4) 0.35526(3) 1.000 0.0298(1) d . . .
O1 O Uani 0.74595(11) 0.39470(10) 0.14025(8) 1.000 0.0325(3) d . . .
C1 C Uani 0.53244(16) 0.86231(14) 0.28740(12) 1.000 0.0317(4) d . . .
C2 C Uani 0.6288(2) 0.86834(17) 0.22453(15) 1.000 0.0466(6) d . . .
C3 C Uani 0.6431(3) 0.98017(19) 0.17280(17) 1.000 0.0578(7) d . . .
C4 C Uani 0.5592(2) 1.08731(17) 0.18041(14) 1.000 0.0507(6) d . . .
C5 C Uani 0.4620(2) 1.08237(16) 0.24120(13) 1.000 0.0431(5) d . . .
C6 C Uani 0.44957(17) 0.97134(15) 0.29504(12) 1.000 0.0339(5) d . . .
C7 C Uani 0.33892(17) 0.71713(14) 0.38593(13) 1.000 0.0317(4) d . . .
C8 C Uani 0.19793(18) 0.69331(16) 0.30120(14) 1.000 0.0399(5) d . . .
C9 C Uani 0.05877(19) 0.68966(18) 0.32204(15) 1.000 0.0443(5) d . . .
C10 C Uani 0.05964(18) 0.71197(17) 0.42744(14) 1.000 0.0419(5) d . . .
C11 C Uani 0.19879(18) 0.73830(16) 0.51138(14) 1.000 0.0395(5) d . . .
C12 C Uani 0.33860(18) 0.74025(15) 0.49124(13) 1.000 0.0347(5) d . . .
C13 C Uani 0.68114(16) 0.75547(14) 0.48018(12) 1.000 0.0305(4) d . . .
C14 C Uani 0.76467(17) 0.88659(15) 0.51672(13) 1.000 0.0355(5) d . . .
C15 C Uani 0.88938(19) 0.91127(16) 0.61231(14) 1.000 0.0417(5) d . . .
C16 C Uani 0.9323(2) 0.80665(18) 0.67228(14) 1.000 0.0436(5) d . . .
C17 C Uani 0.8502(2) 0.67630(18) 0.63628(14) 1.000 0.0472(6) d . . .
C18 C Uani 0.72595(19) 0.65092(16) 0.54116(13) 1.000 0.0397(5) d . . .
C19 C Uani 0.50743(18) 0.55426(15) 0.29173(13) 1.000 0.0372(5) d . . .
C20 C Uani 0.64008(18) 0.49179(15) 0.27067(12) 1.000 0.0347(5) d . . .
C21 C Uani 0.62225(17) 0.46393(16) 0.15240(13) 1.000 0.0346(5) d . . .
C22 C Uani 0.72691(19) 0.3527(2) 0.03041(12) 1.000 0.0448(6) d . . .
C23 C Uani 0.8707(10) 0.2985(13) 0.0185(12) 0.604(17) 0.0292(19) d DUP B 1
C23B C Uani 0.8705(18) 0.303(2) 0.027(2) 0.396(17) 0.035(3) d DUP B 2
C24 C Uani 1.0127(10) 0.3721(12) 0.0838(9) 0.604(17) 0.0346(14) d DUP B 1
C24B C Uani 1.0244(17) 0.3625(19) 0.0716(16) 0.396(17) 0.044(3) d DUP B 2
C25 C Uani 1.1493(8) 0.3387(9) 0.0712(6) 0.604(17) 0.0445(16) d DUP B 1
C25B C Uani 1.1438(15) 0.2938(13) 0.0616(12) 0.396(17) 0.052(2) d DUP B 2
C26 C Uani 1.1472(6) 0.2336(10) -0.0057(4) 0.604(17) 0.0545(16) d DUP B 1
C26B C Uani 1.1131(12) 0.1698(15) 0.0013(7) 0.396(17) 0.059(2) d DUP B 2
C27 C Uani 1.0070(8) 0.1586(10) -0.0680(5) 0.604(17) 0.0694(19) d DUP B 1
C27B C Uani 0.9624(14) 0.1094(11) -0.0502(7) 0.396(17) 0.062(2) d DUP B 2
C28 C Uani 0.8688(9) 0.1898(9) -0.0556(7) 0.604(17) 0.0515(17) d DUP B 1
C28B C Uani 0.8428(14) 0.1751(14) -0.0355(10) 0.396(17) 0.047(2) d DUP B 2
H2 H Uiso 0.68536 0.79441 0.21728 1.000 0.0560 c RU . .
H3 H Uiso 0.71118 0.98371 0.13159 1.000 0.0690 c RU . .
H4 H Uiso 0.56851 1.16385 0.14396 1.000 0.0610 c RU . .
H5 H Uiso 0.40334 1.15536 0.24620 1.000 0.0520 c RU . .
H6 H Uiso 0.38356 0.96959 0.33777 1.000 0.0410 c RU . .
H8 H Uiso 0.19727 0.67953 0.22887 1.000 0.0480 c RU . .
H9 H Uiso -0.03718 0.67189 0.26413 1.000 0.0530 c RU . .
H10 H Uiso -0.03577 0.70910 0.44182 1.000 0.0500 c RU . .
H11 H Uiso 0.19900 0.75523 0.58347 1.000 0.0470 c RU . .
H12 H Uiso 0.43416 0.75742 0.54951 1.000 0.0420 c RU . .
H14 H Uiso 0.73598 0.95924 0.47594 1.000 0.0430 c RU . .
H15 H Uiso 0.94563 1.00082 0.63668 1.000 0.0500 c RU . .
H16 H Uiso 1.01768 0.82396 0.73782 1.000 0.0520 c RU . .
H17 H Uiso 0.87949 0.60391 0.67723 1.000 0.0570 c RU . .
H18 H Uiso 0.67050 0.56104 0.51713 1.000 0.0480 c RU . .
H19 H Uiso 0.40866 0.49909 0.26645 1.000 0.0450 c RU . .
H20A H Uiso 0.64913 0.40453 0.30121 1.000 0.0420 c RU . .
H20B H Uiso 0.73787 0.55433 0.30869 1.000 0.0420 c RU . .
H21A H Uiso 0.52131 0.40680 0.11236 1.000 0.0420 c RU . .
H21B H Uiso 0.62390 0.55149 0.12245 1.000 0.0420 c RU . .
H22A H Uiso 0.70597 0.43154 -0.01002 1.000 0.0540 c RU A 1
H22B H Uiso 0.63622 0.28031 -0.00090 1.000 0.0540 c RU A 1
H24 H Uiso 1.01544 0.44548 0.13696 0.604(17) 0.0410 c RUP B 1
H24B H Uiso 1.04780 0.45269 0.11017 0.396(17) 0.0530 c RUP B 2
H25 H Uiso 1.24583 0.38900 0.11629 0.604(17) 0.0530 c RUP B 1
H25B H Uiso 1.24863 0.33411 0.09755 0.396(17) 0.0630 c RUP B 2
H26 H Uiso 1.24125 0.21294 -0.01576 0.604(17) 0.0660 c RUP B 1
H26B H Uiso 1.19643 0.12377 -0.00583 0.396(17) 0.0700 c RUP B 2
H27 H Uiso 1.00495 0.08448 -0.12037 0.604(17) 0.0830 c RUP B 1
H27B H Uiso 0.94073 0.02360 -0.09519 0.396(17) 0.0740 c RUP B 2
H28 H Uiso 0.77303 0.13613 -0.09814 0.604(17) 0.0620 c RUP B 1
H28B H Uiso 0.73858 0.13176 -0.06887 0.396(17) 0.0560 c RUP B 2

loop_
_atom_type_symbol
_atom_type_description
_atom_type_scat_dispersion_real
_atom_type_scat_dispersion_imag
_atom_type_scat_source
C C 0.0033 0.0016 ' International Tables Vol C Tables 4.2.6.8 and 6.1.1.4'
H H 0.0000 0.0000 ' International Tables Vol C Tables 4.2.6.8 and 6.1.1.4'
O O 0.0106 0.0060 ' International Tables Vol C Tables 4.2.6.8 and 6.1.1.4'
P P 0.1023 0.0942 ' International Tables Vol C Tables 4.2.6.8 and 6.1.1.4'

loop_
_geom_angle_atom_site_label_1
_geom_angle_atom_site_label_2
_geom_angle_atom_site_label_3
_geom_angle
_geom_angle_publ_flag
C1 P1 C7 104.23(7) yes
C1 P1 C13 101.98(7) yes
C1 P1 C19 120.36(7) yes
C7 P1 C13 108.77(7) yes
C7 P1 C19 107.10(8) yes
C13 P1 C19 113.66(8) yes
C21 O1 C22 112.17(12) yes
P1 C1 C2 119.36(12) yes
P1 C1 C6 122.48(12) yes
C2 C1 C6 118.15(14) no
C1 C2 C3 120.78(18) no
C2 C3 C4 120.5(2) no
C3 C4 C5 119.54(17) no
C4 C5 C6 120.18(16) no
C1 C6 C5 120.87(15) no
P1 C7 C8 118.69(13) yes
P1 C7 C12 121.90(13) yes
C8 C7 C12 119.38(16) no
C7 C8 C9 120.25(16) no
C8 C9 C10 119.93(17) no
C9 C10 C11 120.03(16) no
C10 C11 C12 120.38(16) no
C7 C12 C11 120.02(16) no
P1 C13 C14 123.92(11) yes
P1 C13 C18 117.38(11) yes
C14 C13 C18 118.69(14) no
C13 C14 C15 120.27(14) no
C14 C15 C16 120.45(15) no
C15 C16 C17 119.54(16) no
C16 C17 C18 120.34(16) no
C13 C18 C17 120.70(15) no
P1 C19 C20 126.26(12) yes
C19 C20 C21 113.71(13) no
O1 C21 C20 109.46(13) yes
O1 C22 C23 111.3(6) yes
O1 C22 C23B 107.3(10) yes
C22 C23 C24 115.9(10) no
C22 C23 C28 124.6(10) no
C24 C23 C28 119.3(10) no
C24B C23B C28B 116.4(16) no
C22 C23B C24B 131.3(17) no
C22 C23B C28B 112.3(15) no
C23 C24 C25 120.1(10) no
C23B C24B C25B 121.5(17) no
C24 C25 C26 120.7(8) no
C24B C25B C26B 120.4(14) no
C25 C26 C27 119.1(6) no
C25B C26B C27B 120.6(12) no
C26 C27 C28 121.0(8) no
C26B C27B C28B 119.0(11) no
C23 C28 C27 119.8(8) no
C23B C28B C27B 121.9(13) no
C1 C2 H2 120.00 no
C3 C2 H2 120.00 no
C2 C3 H3 120.00 no
C4 C3 H3 120.00 no
C3 C4 H4 120.00 no
C5 C4 H4 120.00 no
C4 C5 H5 120.00 no
C6 C5 H5 120.00 no
C1 C6 H6 120.00 no
C5 C6 H6 120.00 no
C7 C8 H8 120.00 no
C9 C8 H8 120.00 no
C8 C9 H9 120.00 no
C10 C9 H9 120.00 no
C9 C10 H10 120.00 no
C11 C10 H10 120.00 no
C10 C11 H11 120.00 no
C12 C11 H11 120.00 no
C7 C12 H12 120.00 no
C11 C12 H12 120.00 no
C13 C14 H14 120.00 no
C15 C14 H14 120.00 no
C14 C15 H15 120.00 no
C16 C15 H15 120.00 no
C15 C16 H16 120.00 no
C17 C16 H16 120.00 no
C16 C17 H17 120.00 no
C18 C17 H17 120.00 no
C13 C18 H18 120.00 no
C17 C18 H18 120.00 no
P1 C19 H19 117.00 no
C20 C19 H19 117.00 no
C19 C20 H20A 109.00 no
C19 C20 H20B 109.00 no
C21 C20 H20A 109.00 no
C21 C20 H20B 109.00 no
H20A C20 H20B 108.00 no
O1 C21 H21A 110.00 no
O1 C21 H21B 110.00 no
C20 C21 H21A 110.00 no
C20 C21 H21B 110.00 no
H21A C21 H21B 108.00 no
O1 C22 H22A 109.00 no
O1 C22 H22B 109.00 no
C23 C22 H22A 109.00 no
C23 C22 H22B 109.00 no
C23B C22 H22A 111.00 no
C23B C22 H22B 112.00 no
H22A C22 H22B 108.00 no
C23 C24 H24 120.00 no
C25 C24 H24 120.00 no
C23B C24B H24B 119.00 no
C25B C24B H24B 119.00 no
C24 C25 H25 120.00 no
C26 C25 H25 120.00 no
C24B C25B H25B 120.00 no
C26B C25B H25B 120.00 no
C25 C26 H26 120.00 no
C27 C26 H26 121.00 no
C25B C26B H26B 120.00 no
C27B C26B H26B 120.00 no
C26 C27 H27 119.00 no
C28 C27 H27 120.00 no
C26B C27B H27B 120.00 no
C28B C27B H27B 121.00 no
C23 C28 H28 120.00 no
C27 C28 H28 120.00 no
C23B C28B H28B 119.00 no
C27B C28B H28B 119.00 no

loop_
_geom_bond_atom_site_label_1
_geom_bond_atom_site_label_2
_geom_bond_distance
_geom_bond_publ_flag
P1 C1 1.8375(15) yes
P1 C7 1.8061(17) yes
P1 C13 1.8219(16) yes
P1 C19 1.6695(16) yes
O1 C21 1.422(2) yes
O1 C22 1.4187(18) yes
C1 C2 1.393(2) no
C1 C6 1.391(2) no
C2 C3 1.377(3) no
C3 C4 1.382(3) no
C4 C5 1.377(3) no
C5 C6 1.384(2) no
C7 C8 1.393(2) no
C7 C12 1.389(2) no
C8 C9 1.385(3) no
C9 C10 1.386(3) no
C10 C11 1.378(2) no
C11 C12 1.387(2) no
C13 C14 1.396(2) no
C13 C18 1.390(2) no
C14 C15 1.387(2) no
C15 C16 1.380(2) no
C16 C17 1.384(3) no
C17 C18 1.381(2) no
C19 C20 1.503(2) no
C20 C21 1.513(2) no
C22 C23 1.516(11) no
C22 C23B 1.460(19) no
C23 C24 1.393(17) no
C23 C28 1.374(16) no
C23B C24B 1.39(3) no
C23B C28B 1.39(3) no
C24 C25 1.379(13) no
C24B C25B 1.38(2) no
C25 C26 1.372(11) no
C25B C26B 1.346(19) no
C26 C27 1.376(10) no
C26B C27B 1.372(17) no
C27 C28 1.386(12) no
C27B C28B 1.381(19) no
C2 H2 0.9500 no
C3 H3 0.9500 no
C4 H4 0.9500 no
C5 H5 0.9500 no
C6 H6 0.9500 no
C8 H8 0.9500 no
C9 H9 0.9500 no
C10 H10 0.9500 no
C11 H11 0.9500 no
C12 H12 0.9500 no
C14 H14 0.9500 no
C15 H15 0.9500 no
C16 H16 0.9500 no
C17 H17 0.9500 no
C18 H18 0.9500 no
C19 H19 0.9500 no
C20 H20A 0.9900 no
C20 H20B 0.9900 no
C21 H21A 0.9900 no
C21 H21B 0.9900 no
C22 H22A 0.9900 no
C22 H22B 0.9900 no
C24 H24 0.9500 no
C24B H24B 0.9500 no
C25 H25 0.9500 no
C25B H25B 0.9500 no
C26 H26 0.9500 no
C26B H26B 0.9500 no
C27 H27 0.9500 no
C27B H27B 0.9500 no
C28 H28 0.9500 no
C28B H28B 0.9500 no

loop_
_geom_torsion_atom_site_label_1
_geom_torsion_atom_site_label_2
_geom_torsion_atom_site_label_3
_geom_torsion_atom_site_label_4
_geom_torsion
_geom_torsion_publ_flag
C7 P1 C1 C2 -160.90(13) no
C7 P1 C1 C6 18.24(15) no
C13 P1 C1 C2 85.95(14) no
C13 P1 C1 C6 -94.92(14) no
C19 P1 C1 C2 -40.90(17) no
C19 P1 C1 C6 138.24(13) no
C1 P1 C7 C8 68.65(13) no
C1 P1 C7 C12 -113.44(13) no
C13 P1 C7 C8 176.86(12) no
C13 P1 C7 C12 -5.23(14) no
C19 P1 C7 C8 -59.92(14) no
C19 P1 C7 C12 117.99(13) no
C1 P1 C13 C14 13.09(15) no
C1 P1 C13 C18 -165.97(13) no
C7 P1 C13 C14 -96.64(14) no
C7 P1 C13 C18 84.31(14) no
C19 P1 C13 C14 144.16(14) no
C19 P1 C13 C18 -34.89(16) no
C1 P1 C19 C20 74.85(16) no
C7 P1 C19 C20 -166.58(13) no
C13 P1 C19 C20 -46.43(16) no
C22 O1 C21 C20 173.76(13) no
C21 O1 C22 C23 171.5(5) no
P1 C1 C2 C3 -179.89(16) no
C6 C1 C2 C3 0.9(3) no
P1 C1 C6 C5 -178.83(12) no
C2 C1 C6 C5 0.3(2) no
C1 C2 C3 C4 -1.5(3) no
C2 C3 C4 C5 0.7(3) no
C3 C4 C5 C6 0.6(3) no
C4 C5 C6 C1 -1.1(2) no
P1 C7 C8 C9 176.50(13) no
C12 C7 C8 C9 -1.5(2) no
P1 C7 C12 C11 -177.33(12) no
C8 C7 C12 C11 0.6(2) no
C7 C8 C9 C10 1.1(3) no
C8 C9 C10 C11 0.3(3) no
C9 C10 C11 C12 -1.2(3) no
C10 C11 C12 C7 0.7(2) no
P1 C13 C14 C15 -179.30(13) no
C18 C13 C14 C15 -0.3(2) no
P1 C13 C18 C17 179.40(14) no
C14 C13 C18 C17 0.3(3) no
C13 C14 C15 C16 0.0(3) no
C14 C15 C16 C17 0.2(3) no
C15 C16 C17 C18 -0.1(3) no
C16 C17 C18 C13 -0.1(3) no
P1 C19 C20 C21 -114.33(15) no
C19 C20 C21 O1 -175.12(12) no
O1 C22 C23 C24 -41.7(12) no
O1 C22 C23 C28 142.6(10) no
C22 C23 C24 C25 -173.7(9) no
C28 C23 C24 C25 2.3(18) no
C22 C23 C28 C27 172.6(9) no
C24 C23 C28 C27 -3.0(17) no
C23 C24 C25 C26 0.3(16) no
C24 C25 C26 C27 -2.2(13) no
C25 C26 C27 C28 1.4(13) no
C26 C27 C28 C23 1.1(14) no
